data_4320385
loop_
_publ_author_name
'Oscar Castillo'
'Antonio Luque'
'Pascual Rom\'an'
'Francesc Lloret'
'Miguel Julve'

_publ_contact_author
;
Antonio Luque. Departamento de Quimica Inorganica. Facultad de Ciencias
Universidad del Pais Vasco,  Apdo. 644, E-48080 Bilbao, Spain
;
_publ_contact_author_email qipluara@lg.ehu.es
_publ_contact_author_fax '+34-94-464 85 00'
_publ_contact_author_phone '+34-946 012 701'
_publ_section_title
;
 Syntheses, Crystal Structures, and Magnetic Properties of One-Dimensional
 Oxalato-Bridged Co(II), Ni(II), and Cu(II) Complexes withn-Aminopyridine
 (n= 2-4) as Terminal Ligand
;
_journal_name_full 'Inorganic Chemistry'
_journal_page_first 5526
_journal_page_last 5535
_journal_paper_doi 10.1021/ic0103401
_journal_volume 40
_journal_year 2001
_chemical_compound_source 'aqueous synthesis'
_chemical_formula_structural '[Co(C2O4)(C5H6N2)2].1.5H20'
_chemical_formula_sum 'C12 H15 Co N4 O5.5'
_chemical_formula_weight 362.21
_chemical_name_systematic
;
catena-(mu-oxalato)-bis(3-aminopyridine)-cobalt(II)-water (1/1.5)
;
_space_group_IT_number 52
_symmetry_cell_setting orthorhombic
_symmetry_space_group_name_Hall '-P 2ab 2c'
_symmetry_space_group_name_H-M 'P c n n'
_atom_sites_solution_hydrogens difmap
_atom_sites_solution_primary direct
_atom_sites_solution_secondary difmap
_audit_creation_date 12-mar-01
_audit_creation_method SHELXL
_cell_angle_alpha 90
_cell_angle_beta 90
_cell_angle_gamma 90
_cell_formula_units_Z 8
_cell_length_a 12.318(3)
_cell_length_b 13.014(2)
_cell_length_c 18.675(2)
_cell_measurement_reflns_used 25
_cell_measurement_temperature 293(2)
_cell_measurement_theta_max 11.52
_cell_measurement_theta_min 3.30
_cell_volume 2993.7(9)
_computing_cell_refinement 'local programs'
_computing_data_collection ' CAD4 Express (Enraf Nonius, 1994)'
_computing_data_reduction 'XCAD4 (Harms & Wocadlo, 1995)'
_computing_molecular_graphics 'PLATON (Spek, 1990)'
_computing_structure_refinement 'SHELXL-93 (Sheldrick, 1993)'
_computing_structure_solution 'DIRDIF-92 (Beurskens, 1992)'
_diffrn_ambient_temperature 293(2)
_diffrn_measurement_device 'Enraf Nonius CAD4 diffractometer'
_diffrn_measurement_method '\w/2\q mode'
_diffrn_radiation_monochromator graphite
_diffrn_radiation_source 'x-ray tube'
_diffrn_radiation_type MoK\a
_diffrn_radiation_wavelength 0.71069
_diffrn_reflns_av_sigmaI/netI 0.2954
_diffrn_reflns_limit_h_max 17
_diffrn_reflns_limit_h_min 0
_diffrn_reflns_limit_k_max 18
_diffrn_reflns_limit_k_min 0
_diffrn_reflns_limit_l_max 26
_diffrn_reflns_limit_l_min 0
_diffrn_reflns_number 4868
_diffrn_reflns_theta_max 29.98
_diffrn_reflns_theta_min 1.98
_diffrn_standards_decay_% 2
_diffrn_standards_interval_count 100
_diffrn_standards_interval_time 60
_diffrn_standards_number 2
_exptl_absorpt_coefficient_mu 1.18
_exptl_absorpt_correction_type none
_exptl_crystal_colour red
_exptl_crystal_density_diffrn 1.607
_exptl_crystal_density_meas 1.59(1)
_exptl_crystal_density_method flotation
_exptl_crystal_description prismatic
_exptl_crystal_F_000 1488
_exptl_crystal_size_max 0.10
_exptl_crystal_size_mid 0.10
_exptl_crystal_size_min 0.10
_refine_diff_density_max 0.808
_refine_diff_density_min -1.509
_refine_diff_density_rms 0.143
_refine_ls_extinction_method None
_refine_ls_goodness_of_fit_all 1.754
_refine_ls_goodness_of_fit_gt 1.309
_refine_ls_hydrogen_treatment noref
_refine_ls_matrix_type full
_refine_ls_number_parameters 202
_refine_ls_number_reflns 4371
_refine_ls_number_restraints 0
_refine_ls_restrained_S_all 1.754
_refine_ls_restrained_S_gt 1.309
_refine_ls_R_factor_all 0.2433
_refine_ls_R_factor_gt 0.0859
_refine_ls_shift/esd_mean 0.001
_refine_ls_shift/su_max 0.006
_refine_ls_structure_factor_coef Fsqd
_refine_ls_weighting_details 'w=1/[\s^2^(Fo^2^)+(0.0659P)^2^+0.0000P] where P=(Fo^2^+2Fc^2^)/3'
_refine_ls_weighting_scheme calc
_refine_ls_wR_factor_all 0.1570
_refine_ls_wR_factor_gt 0.1172
_reflns_number_gt 964
_reflns_number_total 4371
_reflns_threshold_expression I>2sigma(I)
_cod_data_source_file ic0103401_3.cif
_cod_data_source_block compound4
_cod_original_formula_sum 'C12 H15 Co1 N4 O5.5'
_cod_database_code 4320385

loop_
_symmetry_equiv_pos_as_xyz
'x, y, z'
'-x, y, z+1/2'
'x+1/2, -y+1/2, z+1/2'
'-x+1/2, -y+1/2, z'
'-x, -y, -z'
'x, -y, -z-1/2'
'-x-1/2, y-1/2, -z-1/2'
'x-1/2, y-1/2, -z'

loop_
_atom_site_label
_atom_site_type_symbol
_atom_site_fract_x
_atom_site_fract_y
_atom_site_fract_z
_atom_site_U_iso_or_equiv
_atom_site_adp_type
_atom_site_occupancy
_atom_site_calc_flag
_atom_site_refinement_flags
_atom_site_disorder_group
Co1 Co 0.03895(9) 0.17881(8) 0.07388(6) 0.0270(3) Uani 1 d . .
O1 O 0.0945(4) 0.0246(4) 0.0672(3) 0.0354(15) Uani 1 d . .
O2 O -0.0620(4) 0.1204(4) -0.0053(3) 0.029(2) Uani 1 d . .
O3 O 0.1660(5) 0.2189(4) 0.1420(3) 0.027(2) Uani 1 d . .
O4 O 0.1654(5) 0.2184(4) -0.0018(3) 0.036(2) Uani 1 d . .
C1 C 0.0477(7) -0.0267(6) 0.0200(4) 0.025(2) Uani 1 d . .
C2 C 0.25 0.25 0.1093(7) 0.025(3) Uani 1 d S .
C3 C 0.25 0.25 0.0281(6) 0.022(3) Uani 1 d S .
N11 N -0.0257(5) 0.3299(5) 0.0680(3) 0.0291(15) Uani 1 d . .
C12 C 0.0064(6) 0.4028(6) 0.1130(4) 0.029(2) Uani 1 d . .
C13 C -0.0355(8) 0.5030(6) 0.1119(4) 0.038(2) Uani 1 d . .
C14 C -0.1146(7) 0.5238(7) 0.0597(5) 0.039(3) Uani 1 d . .
C15 C -0.1464(7) 0.4511(7) 0.0132(5) 0.037(2) Uani 1 d . .
C16 C -0.1003(8) 0.3519(7) 0.0194(5) 0.042(3) Uani 1 d . .
N17 N 0.0008(8) 0.5721(5) 0.1613(4) 0.065(3) Uani 1 d . .
N21 N -0.0609(6) 0.1463(5) 0.1632(4) 0.030(2) Uani 1 d . .
C22 C -0.0263(7) 0.1622(6) 0.2295(4) 0.031(2) Uani 1 d . .
C23 C -0.0892(7) 0.1590(6) 0.2897(5) 0.032(2) Uani 1 d . .
C24 C -0.2001(8) 0.1369(7) 0.2800(5) 0.039(3) Uani 1 d . .
C25 C -0.2364(8) 0.1195(8) 0.2125(5) 0.055(3) Uani 1 d . .
C26 C -0.1657(8) 0.1261(7) 0.1535(5) 0.042(3) Uani 1 d . .
N27 N -0.0497(6) 0.1829(6) 0.3559(3) 0.050(2) Uani 1 d . .
O5 O 0.2346(8) 0.0425(6) 0.3188(4) 0.094(3) Uani 1 d . .
O6 O 0.25 0.25 0.2965(7) 0.119(5) Uiso 1 d S .
H12 H 0.0652 0.3875 0.1563 0.05 Uiso 1 d . .
H14 H -0.1485 0.5999 0.0564 0.05 Uiso 1 d . .
H15 H -0.2053 0.464 -0.0272 0.05 Uiso 1 d . .
H16 H -0.1302 0.2973 -0.02 0.05 Uiso 1 d . .
H22 H 0.0611 0.1688 0.2408 0.05 Uiso 1 d . .
H24 H -0.2547 0.1343 0.3257 0.05 Uiso 1 d . .
H25 H -0.3222 0.1009 0.203 0.05 Uiso 1 d . .
H26 H -0.2038 0.1133 0.1023 0.05 Uiso 1 d . .
H171 H -0.0208 0.6351 0.1622 0.05 Uiso 1 d . .
H172 H 0.0513 0.5625 0.1945 0.05 Uiso 1 d . .
H271 H 0.0193 0.1966 0.363 0.05 Uiso 1 d . .
H272 H -0.087 0.1817 0.3943 0.05 Uiso 1 d . .

loop_
_atom_site_aniso_label
_atom_site_aniso_U_11
_atom_site_aniso_U_22
_atom_site_aniso_U_33
_atom_site_aniso_U_23
_atom_site_aniso_U_13
_atom_site_aniso_U_12
Co1 0.0281(6) 0.0254(5) 0.0275(5) -0.0013(7) 0.0005(8) -0.0043(8)
O1 0.032(3) 0.035(3) 0.039(3) -0.010(4) -0.013(3) 0.000(3)
O2 0.026(4) 0.021(3) 0.038(3) 0.001(3) 0.000(3) 0.003(3)
O3 0.033(4) 0.024(3) 0.023(3) 0.004(2) 0.006(3) -0.006(3)
O4 0.034(4) 0.049(4) 0.023(3) 0.000(3) -0.006(3) -0.006(4)
C1 0.031(5) 0.026(4) 0.020(4) 0.001(3) 0.001(5) 0.001(5)
C2 0.026(8) 0.016(7) 0.034(7) 0 0 -0.007(6)
C3 0.018(7) 0.030(7) 0.018(6) 0 0 0.011(6)
N11 0.031(4) 0.031(3) 0.025(3) -0.002(4) -0.001(4) 0.000(4)
C12 0.029(6) 0.024(5) 0.034(5) -0.001(4) 0.001(4) -0.005(4)
C13 0.048(6) 0.032(5) 0.035(5) -0.001(4) 0.023(6) -0.001(6)
C14 0.023(5) 0.050(6) 0.045(7) 0.026(5) 0.026(5) 0.004(5)
C15 0.033(6) 0.044(6) 0.034(5) 0.009(5) -0.007(5) -0.003(5)
C16 0.037(6) 0.051(7) 0.038(5) 0.001(5) 0.009(5) -0.005(5)
N17 0.106(9) 0.034(4) 0.055(6) -0.001(4) -0.005(5) 0.019(6)
N21 0.028(5) 0.029(4) 0.033(4) -0.006(3) 0.001(4) -0.018(4)
C22 0.034(6) 0.035(5) 0.025(4) 0.002(4) 0.005(4) 0.002(5)
C23 0.037(6) 0.023(5) 0.036(5) 0.007(4) 0.002(5) 0.000(5)
C24 0.039(7) 0.050(6) 0.029(5) 0.007(4) 0.008(5) 0.006(5)
C25 0.027(7) 0.086(8) 0.053(6) 0.002(7) -0.001(6) -0.016(6)
C26 0.033(6) 0.048(6) 0.046(6) 0.004(5) -0.006(5) -0.006(6)
N27 0.047(5) 0.079(5) 0.022(3) -0.012(4) -0.010(4) -0.009(6)
O5 0.088(7) 0.102(6) 0.092(6) 0.024(6) 0.001(5) -0.037(6)

loop_
_atom_type_symbol
_atom_type_description
_atom_type_scat_dispersion_real
_atom_type_scat_dispersion_imag
_atom_type_scat_source
O O 0.0106 0.0060 'International Tables Vol C Tables 4.2.6.8 and 6.1.1.4'
N N 0.0061 0.0033 'International Tables Vol C Tables 4.2.6.8 and 6.1.1.4'
Co Co 0.3494 0.9721 'International Tables Vol C Tables 4.2.6.8 and 6.1.1.4'
H H 0.0000 0.0000 'International Tables Vol C Tables 4.2.6.8 and 6.1.1.4'
C C 0.0033 0.0016 'International Tables Vol C Tables 4.2.6.8 and 6.1.1.4'

loop_
_geom_angle_atom_site_label_1
_geom_angle_atom_site_label_2
_geom_angle_atom_site_label_3
_geom_angle
_geom_angle_site_symmetry_1
_geom_angle_site_symmetry_3
_geom_angle_publ_flag
O2 Co1 O3 167.5(2) . . ?
O2 Co1 N21 98.0(2) . . ?
O3 Co1 N21 90.4(3) . . ?
O2 Co1 O1 78.8(2) . . ?
O3 Co1 O1 91.7(2) . . ?
N21 Co1 O1 92.5(2) . . ?
O2 Co1 N11 94.5(2) . . ?
O3 Co1 N11 94.7(2) . . ?
N21 Co1 N11 90.4(2) . . ?
O1 Co1 N11 172.9(2) . . ?
O2 Co1 O4 93.0(2) . . ?
O3 Co1 O4 78.4(2) . . ?
N21 Co1 O4 168.7(3) . . ?
O1 Co1 O4 87.4(2) . . ?
N11 Co1 O4 90.9(2) . . ?
C1 O1 Co1 113.5(5) . . ?
C1 O2 Co1 115.1(5) 5_555 . ?
C2 O3 Co1 113.5(6) . . ?
C3 O4 Co1 112.7(5) . . ?
O1 C1 O2 127.3(7) . 5_555 ?
O1 C1 C1 116.7(8) . 5_555 ?
O2 C1 C1 115.6(9) 5_555 5_555 ?
O3 C2 O3 122.4(12) . 4_555 ?
O3 C2 C3 118.8(6) . . ?
O3 C2 C3 118.8(6) 4_555 . ?
O4 C3 O4 127.0(11) . 4_555 ?
O4 C3 C2 116.5(5) . . ?
O4 C3 C2 116.5(5) 4_555 . ?
C16 N11 C12 119.1(7) . . ?
C16 N11 Co1 119.7(6) . . ?
C12 N11 Co1 121.1(5) . . ?
N11 C12 C13 123.0(8) . . ?
N17 C13 C12 118.8(9) . . ?
N17 C13 C14 124.8(9) . . ?
C12 C13 C14 116.3(8) . . ?
C15 C14 C13 121.1(8) . . ?
C14 C15 C16 118.3(9) . . ?
N11 C16 C15 122.1(8) . . ?
C22 N21 C26 118.0(8) . . ?
C22 N21 Co1 121.2(6) . . ?
C26 N21 Co1 119.8(6) . . ?
N21 C22 C23 125.6(9) . . ?
N27 C23 C22 122.4(8) . . ?
N27 C23 C24 120.7(8) . . ?
C22 C23 C24 116.8(8) . . ?
C25 C24 C23 118.3(8) . . ?
C24 C25 C26 120.8(10) . . ?
N21 C26 C25 120.5(9) . . ?

loop_
_geom_bond_atom_site_label_1
_geom_bond_atom_site_label_2
_geom_bond_distance
_geom_bond_site_symmetry_2
_geom_bond_publ_flag
Co1 O1 2.124(5) . ?
Co1 O2 2.077(6) . ?
Co1 O3 2.083(6) . ?
Co1 O4 2.165(6) . ?
Co1 N11 2.125(6) . ?
Co1 N21 2.115(7) . ?
O1 C1 1.247(8) . ?
O2 C1 1.262(8) 5_555 ?
O3 C2 1.268(7) . ?
O4 C3 1.252(6) . ?
C1 O2 1.262(8) 5_555 ?
C1 C1 1.56(2) 5_555 ?
C2 O3 1.268(7) 4_555 ?
C2 C3 1.516(13) . ?
C3 O4 1.252(6) 4_555 ?
N11 C16 1.323(10) . ?
N11 C12 1.327(9) . ?
C12 C13 1.403(9) . ?
C13 N17 1.362(10) . ?
C13 C14 1.405(11) . ?
C14 C15 1.341(11) . ?
C15 C16 1.414(11) . ?
N21 C22 1.326(9) . ?
N21 C26 1.329(10) . ?
C22 C23 1.367(10) . ?
C23 N27 1.364(9) . ?
C23 C24 1.408(11) . ?
C24 C25 1.357(11) . ?
C25 C26 1.407(13) . ?

loop_
_geom_hbond_atom_site_label_D
_geom_hbond_atom_site_label_H
_geom_hbond_atom_site_label_A
_geom_hbond_distance_DH
_geom_hbond_distance_HA
_geom_hbond_distance_DA
_geom_hbond_angle_DHA
_geom_hbond_site_symmetry_A
_geom_hbond_publ_flag
N17 H171 N27 0.86 2.42 3.26(1) 166.8 6_566 ?
N27 H272 O4 0.85 2.22 3.05(1) 165.2 2_555 ?
